data_7247513
loop_
_publ_author_name
'Chang, Meng-Yang'
'Chen, Kuan-Ting'

_publ_section_title
;
 Synthesis of sulfonyl 2-aryl-5-methylenyltetrahydropyrans
;
_journal_issue 43
_journal_name_full 'RSC Advances'
_journal_page_first 29894
_journal_page_last 29903
_journal_paper_doi 10.1039/D3RA06370D
_journal_volume 13
_journal_year 2023
_chemical_formula_moiety 'C20 H22 O4 S'
_chemical_formula_sum 'C20 H22 O4 S'
_chemical_formula_weight 358.43
_space_group_crystal_system monoclinic
_space_group_IT_number 14
_space_group_name_Hall '-P 2yn'
_space_group_name_H-M_alt 'P 1 21/n 1'
_atom_sites_solution_hydrogens geom
_atom_sites_solution_primary dual
_audit_creation_date 2020-05-13
_audit_creation_method
;
Olex2 1.3-ac4
(compiled 2019.04.23 svn.r3594 for Rigaku Oxford Diffraction, GUI svn.r5739)
;
_audit_update_record
;
2023-07-04 deposited with the CCDC.	2023-10-09 downloaded from the CCDC.
;
_cell_angle_alpha 90
_cell_angle_beta 98.892(2)
_cell_angle_gamma 90
_cell_formula_units_Z 4
_cell_length_a 12.4097(3)
_cell_length_b 9.8815(2)
_cell_length_c 14.6434(3)
_cell_measurement_reflns_used 13390
_cell_measurement_temperature 113(2)
_cell_measurement_theta_max 26.9350
_cell_measurement_theta_min 2.0400
_cell_volume 1774.09(7)
_computing_cell_refinement 'CrysAlisPro 1.171.41.56a (Rigaku OD, 2020)'
_computing_data_collection 'CrysAlisPro 1.171.41.56a (Rigaku OD, 2020)'
_computing_data_reduction 'CrysAlisPro 1.171.41.56a (Rigaku OD, 2020)'
_computing_molecular_graphics 'Olex2 (Dolomanov et al., 2009)'
_computing_publication_material 'Olex2 (Dolomanov et al., 2009)'
_computing_structure_refinement 'ShelXL (Sheldrick, 2015)'
_computing_structure_solution 'ShelXT (Sheldrick, 2015)'
_diffrn_ambient_temperature 113(2)
_diffrn_detector 'Hybrid Pixel Array Detector'
_diffrn_detector_area_resol_mean 10.0000
_diffrn_measured_fraction_theta_full 1.000
_diffrn_measured_fraction_theta_max 0.953
_diffrn_measurement_details
;
List of Runs (angles in degrees, time in seconds):

  # Type    Start    End  Width  t~exp~   \w     \q     \k     \f   Frames
#--------------------------------------------------------------------------
  1  \w    -79.00  36.00   0.50   11.00    --   10.60 -77.00   0.00  230
  2  \w    -79.00  38.00   0.50   11.00    --   10.60 -82.00 -60.00  234
  3  \w    -17.00 100.00   0.50   11.00    --   10.60  82.00  30.00  234
  4  \w    -79.00  41.00   0.50   11.00    --   10.60 -57.00 -30.00  240
  5  \w    -53.00  36.00   0.50   11.00    --   10.60 -77.00 -90.00  178
  6  \w    -18.00   7.00   0.50   11.00    --   10.60  57.00-120.00   50
  7  \w     50.00  85.00   0.50   11.00    --   10.60  57.00-120.00   70
  8  \w     -2.00  78.00   0.50   11.00    --  -10.90  77.00-120.00  160
;
_diffrn_measurement_device 'four-circle diffractometer'
_diffrn_measurement_device_type 'XtaLAB Pro II AFC12 (RINC): Kappa single'
_diffrn_measurement_method '\w scans'
_diffrn_orient_matrix_type 'CrysAlisPro convention (1999,Acta A55,543-557)'
_diffrn_orient_matrix_UB_11 -0.0204782000
_diffrn_orient_matrix_UB_12 -0.0595180000
_diffrn_orient_matrix_UB_13 0.0182088000
_diffrn_orient_matrix_UB_21 -0.0017083000
_diffrn_orient_matrix_UB_22 0.0337675000
_diffrn_orient_matrix_UB_23 0.0425105000
_diffrn_orient_matrix_UB_31 -0.0541193000
_diffrn_orient_matrix_UB_32 0.0214923000
_diffrn_orient_matrix_UB_33 -0.0162659000
_diffrn_radiation_monochromator mirror
_diffrn_radiation_probe x-ray
_diffrn_radiation_type 'Mo K\a'
_diffrn_radiation_wavelength 0.71073
_diffrn_reflns_av_R_equivalents 0.0273
_diffrn_reflns_av_unetI/netI 0.0235
_diffrn_reflns_Laue_measured_fraction_full 1.000
_diffrn_reflns_Laue_measured_fraction_max 0.953
_diffrn_reflns_limit_h_max 15
_diffrn_reflns_limit_h_min -15
_diffrn_reflns_limit_k_max 7
_diffrn_reflns_limit_k_min -12
_diffrn_reflns_limit_l_max 18
_diffrn_reflns_limit_l_min -18
_diffrn_reflns_number 20613
_diffrn_reflns_point_group_measured_fraction_full 1.000
_diffrn_reflns_point_group_measured_fraction_max 0.953
_diffrn_reflns_theta_full 25.242
_diffrn_reflns_theta_max 27.062
_diffrn_reflns_theta_min 2.004
_diffrn_source 'micro-focus sealed X-ray tube'
_diffrn_source_type 'Rigaku (Mo) X-ray Source'
_exptl_absorpt_coefficient_mu 0.204
_exptl_absorpt_correction_T_max 1.00000
_exptl_absorpt_correction_T_min 0.46968
_exptl_absorpt_correction_type multi-scan
_exptl_absorpt_process_details
;
CrysAlisPro 1.171.41.56a (Rigaku Oxford Diffraction, 2020)
Empirical absorption correction using spherical harmonics,
 implemented in SCALE3 ABSPACK scaling algorithm.
;
_exptl_crystal_colour 'clear light colourless'
_exptl_crystal_colour_lustre clear
_exptl_crystal_colour_modifier light
_exptl_crystal_colour_primary colourless
_exptl_crystal_density_diffrn 1.342
_exptl_crystal_description block
_exptl_crystal_F_000 760
_exptl_crystal_size_max 0.2
_exptl_crystal_size_mid 0.2
_exptl_crystal_size_min 0.2
_refine_diff_density_max 0.322
_refine_diff_density_min -0.357
_refine_diff_density_rms 0.046
_refine_ls_extinction_coef 0.0020(7)
_refine_ls_extinction_expression Fc^*^=kFc[1+0.001xFc^2^\l^3^/sin(2\q)]^-1/4^
_refine_ls_extinction_method 'SHELXL-2018/3 (Sheldrick 2018)'
_refine_ls_goodness_of_fit_ref 1.076
_refine_ls_hydrogen_treatment constr
_refine_ls_matrix_type full
_refine_ls_number_parameters 229
_refine_ls_number_reflns 3723
_refine_ls_number_restraints 0
_refine_ls_restrained_S_all 1.076
_refine_ls_R_factor_all 0.0395
_refine_ls_R_factor_gt 0.0334
_refine_ls_shift/su_max 0.000
_refine_ls_shift/su_mean 0.000
_refine_ls_structure_factor_coef Fsqd
_refine_ls_weighting_details 'w=1/[\s^2^(Fo^2^)+(0.0406P)^2^+0.7425P] where P=(Fo^2^+2Fc^2^)/3'
_refine_ls_weighting_scheme calc
_refine_ls_wR_factor_gt 0.0860
_refine_ls_wR_factor_ref 0.0890
_reflns_Friedel_coverage 0.000
_reflns_number_gt 3241
_reflns_number_total 3723
_reflns_threshold_expression 'I > 2\s(I)'
_cod_data_source_file d3ra06370d2.cif
_cod_data_source_block k10905-myc-d
_cod_database_code 7247513
_shelx_shelxl_version_number 2018/3
_chemical_oxdiff_formula 'C20 O4 S1'
_shelx_space_group_comment
;
The symmetry employed for this shelxl refinement is uniquely defined
by the following loop, which should always be used as a source of
symmetry information in preference to the above space-group names.
They are only intended as comments.
;
_diffrn_oxdiff_digest_frames
;
01aeb87c56d10dc0c9f510e92ec437a88400025c263
;
_reflns_odcompleteness_completeness 99.69
_reflns_odcompleteness_iscentric 1
_reflns_odcompleteness_theta 26.32
_olex2_refinement_description
;
1. Fixed Uiso
 At 1.2 times of:
  All C(H) groups, All C(H,H) groups
 At 1.5 times of:
  All C(H,H,H) groups
2.a Ternary CH refined with riding coordinates:
 C1(H1), C6(H6)
2.b Secondary CH2 refined with riding coordinates:
 C2(H2A,H2B), C5(H5A,H5B)
2.c Aromatic/amide H refined with riding coordinates:
 C8(H8), C9(H9), C11(H11), C12(H12), C15(H15), C16(H16), C18(H18), C19(H19)
2.d X=CH2 refined with riding coordinates:
 C4(H4A,H4B)
2.e Idealised Me refined as rotating group:
 C13(H13A,H13B,H13C), C20(H20A,H20B,H20C)
;
_olex2_submission_special_instructions 'No special instructions were received'
_oxdiff_exptl_absorpt_empirical_details
;
Empirical correction (ABSPACK) includes:
- Absorption correction using spherical harmonics
- Frame scaling
;
_oxdiff_exptl_absorpt_empirical_full_max 1.601
_oxdiff_exptl_absorpt_empirical_full_min 0.708

loop_
_space_group_symop_operation_xyz
'x, y, z'
'-x+1/2, y+1/2, -z+1/2'
'-x, -y, -z'
'x-1/2, -y-1/2, z-1/2'

loop_
_atom_site_label
_atom_site_type_symbol
_atom_site_fract_x
_atom_site_fract_y
_atom_site_fract_z
_atom_site_U_iso_or_equiv
_atom_site_adp_type
_atom_site_occupancy
_atom_site_site_symmetry_order
_atom_site_calc_flag
_atom_site_refinement_flags_posn
_atom_site_refinement_flags_adp
_atom_site_refinement_flags_occupancy
_atom_site_disorder_assembly
_atom_site_disorder_group
S1 S 0.43468(3) 0.47682(3) 0.68223(2) 0.01914(11) Uani 1 1 d . . . . .
O1 O 0.48871(7) 0.13635(10) 0.54353(6) 0.0199(2) Uani 1 1 d . . . . .
O2 O -0.01686(8) 0.22726(12) 0.46062(7) 0.0278(3) Uani 1 1 d . . . . .
O3 O 0.49973(8) 0.52074(11) 0.76703(7) 0.0289(3) Uani 1 1 d . . . . .
O4 O 0.42969(9) 0.56196(10) 0.60184(8) 0.0285(3) Uani 1 1 d . . . . .
C1 C 0.48645(10) 0.31387(13) 0.65504(9) 0.0157(3) Uani 1 1 d . . . . .
H1 H 0.466228 0.247054 0.698857 0.019 Uiso 1 1 calc R . . . .
C2 C 0.61213(11) 0.32401(15) 0.66762(10) 0.0205(3) Uani 1 1 d . . . . .
H2A H 0.633178 0.398434 0.630940 0.025 Uiso 1 1 calc R . . . .
H2B H 0.640552 0.341848 0.731981 0.025 Uiso 1 1 calc R . . . .
C3 C 0.65953(11) 0.19405(14) 0.63792(9) 0.0182(3) Uani 1 1 d . . . . .
C4 C 0.74227(12) 0.13056(17) 0.68716(10) 0.0262(3) Uani 1 1 d . . . . .
H4A H 0.768961 0.051099 0.664988 0.031 Uiso 1 1 calc R . . . .
H4B H 0.773944 0.165260 0.744052 0.031 Uiso 1 1 calc R . . . .
C5 C 0.60498(11) 0.14383(15) 0.54608(10) 0.0215(3) Uani 1 1 d . . . . .
H5A H 0.621299 0.204324 0.497867 0.026 Uiso 1 1 calc R . . . .
H5B H 0.632999 0.054859 0.534472 0.026 Uiso 1 1 calc R . . . .
C6 C 0.44244(11) 0.26646(13) 0.55611(9) 0.0157(3) Uani 1 1 d . . . . .
H6 H 0.466982 0.330068 0.512270 0.019 Uiso 1 1 calc R . . . .
C7 C 0.32059(11) 0.25109(13) 0.53295(9) 0.0154(3) Uani 1 1 d . . . . .
C8 C 0.25980(11) 0.17790(13) 0.58818(9) 0.0169(3) Uani 1 1 d . . . . .
H8 H 0.295520 0.135274 0.640939 0.020 Uiso 1 1 calc R . . . .
C9 C 0.14735(11) 0.16680(14) 0.56665(9) 0.0177(3) Uani 1 1 d . . . . .
H9 H 0.108077 0.118400 0.604922 0.021 Uiso 1 1 calc R . . . .
C10 C 0.09413(11) 0.22889(15) 0.48721(9) 0.0192(3) Uani 1 1 d . . . . .
C11 C 0.15382(12) 0.29772(15) 0.42905(9) 0.0229(3) Uani 1 1 d . . . . .
H11 H 0.118577 0.335901 0.374444 0.027 Uiso 1 1 calc R . . . .
C12 C 0.26577(11) 0.30932(15) 0.45255(9) 0.0200(3) Uani 1 1 d . . . . .
H12 H 0.305054 0.356926 0.413880 0.024 Uiso 1 1 calc R . . . .
C13 C -0.08172(12) 0.17892(18) 0.52631(10) 0.0279(3) Uani 1 1 d . . . . .
H13A H -0.157570 0.189165 0.501661 0.042 Uiso 1 1 calc GR . . . .
H13B H -0.065231 0.230037 0.582482 0.042 Uiso 1 1 calc GR . . . .
H13C H -0.065933 0.085053 0.538930 0.042 Uiso 1 1 calc GR . . . .
C14 C 0.30085(11) 0.44936(13) 0.70502(9) 0.0168(3) Uani 1 1 d . . . . .
C15 C 0.28647(11) 0.37206(14) 0.78152(9) 0.0182(3) Uani 1 1 d . . . . .
H15 H 0.346256 0.335657 0.819758 0.022 Uiso 1 1 calc R . . . .
C16 C 0.18189(11) 0.35016(14) 0.79985(9) 0.0195(3) Uani 1 1 d . . . . .
H16 H 0.171684 0.296914 0.850187 0.023 Uiso 1 1 calc R . . . .
C17 C 0.09137(11) 0.40620(14) 0.74448(10) 0.0204(3) Uani 1 1 d . . . . .
C18 C 0.10826(12) 0.48337(14) 0.66863(10) 0.0232(3) Uani 1 1 d . . . . .
H18 H 0.048706 0.521402 0.631019 0.028 Uiso 1 1 calc R . . . .
C19 C 0.21242(12) 0.50473(14) 0.64796(10) 0.0213(3) Uani 1 1 d . . . . .
H19 H 0.222662 0.555500 0.596522 0.026 Uiso 1 1 calc R . . . .
C20 C -0.02120(12) 0.38215(16) 0.76803(12) 0.0291(4) Uani 1 1 d . . . . .
H20A H -0.035583 0.286690 0.767987 0.044 Uiso 1 1 calc GR . . . .
H20B H -0.074291 0.425803 0.722937 0.044 Uiso 1 1 calc GR . . . .
H20C H -0.025359 0.418647 0.828137 0.044 Uiso 1 1 calc GR . . . .

loop_
_atom_site_aniso_label
_atom_site_aniso_U_11
_atom_site_aniso_U_22
_atom_site_aniso_U_33
_atom_site_aniso_U_23
_atom_site_aniso_U_13
_atom_site_aniso_U_12
S1 0.02011(19) 0.01360(18) 0.0258(2) -0.00401(13) 0.01010(14) -0.00343(13)
O1 0.0161(5) 0.0173(5) 0.0256(5) -0.0065(4) 0.0013(4) 0.0026(4)
O2 0.0149(5) 0.0450(7) 0.0224(5) 0.0067(5) -0.0005(4) -0.0005(5)
O3 0.0221(5) 0.0299(6) 0.0362(6) -0.0183(5) 0.0089(5) -0.0087(4)
O4 0.0359(6) 0.0158(5) 0.0391(6) 0.0054(5) 0.0223(5) 0.0011(4)
C1 0.0167(7) 0.0132(6) 0.0175(6) -0.0010(5) 0.0042(5) -0.0013(5)
C2 0.0166(7) 0.0214(7) 0.0238(7) -0.0043(6) 0.0036(6) -0.0038(6)
C3 0.0144(7) 0.0195(7) 0.0222(7) 0.0012(6) 0.0070(5) -0.0033(5)
C4 0.0191(7) 0.0332(8) 0.0265(7) 0.0028(7) 0.0039(6) 0.0014(6)
C5 0.0155(7) 0.0244(7) 0.0254(7) -0.0051(6) 0.0052(6) 0.0034(6)
C6 0.0173(7) 0.0141(6) 0.0162(6) -0.0001(5) 0.0041(5) 0.0008(5)
C7 0.0170(7) 0.0129(6) 0.0161(6) -0.0020(5) 0.0024(5) 0.0008(5)
C8 0.0200(7) 0.0144(6) 0.0153(6) 0.0010(5) -0.0003(5) 0.0012(5)
C9 0.0190(7) 0.0162(7) 0.0177(6) 0.0014(5) 0.0028(5) -0.0028(5)
C10 0.0153(7) 0.0231(7) 0.0186(7) -0.0020(6) 0.0002(5) 0.0011(5)
C11 0.0225(7) 0.0292(8) 0.0161(6) 0.0057(6) -0.0001(6) 0.0048(6)
C12 0.0224(7) 0.0228(7) 0.0158(6) 0.0027(6) 0.0059(5) 0.0010(6)
C13 0.0180(7) 0.0404(9) 0.0251(7) 0.0014(7) 0.0026(6) -0.0035(7)
C14 0.0174(7) 0.0130(6) 0.0210(6) -0.0041(5) 0.0060(5) -0.0013(5)
C15 0.0207(7) 0.0160(6) 0.0179(6) -0.0028(5) 0.0032(5) 0.0011(5)
C16 0.0244(7) 0.0170(7) 0.0180(6) -0.0022(5) 0.0067(6) -0.0021(6)
C17 0.0203(7) 0.0144(7) 0.0278(7) -0.0076(6) 0.0079(6) -0.0006(5)
C18 0.0220(7) 0.0179(7) 0.0289(7) -0.0005(6) 0.0015(6) 0.0048(6)
C19 0.0273(8) 0.0147(7) 0.0226(7) 0.0018(6) 0.0064(6) 0.0019(6)
C20 0.0220(8) 0.0252(8) 0.0422(9) -0.0051(7) 0.0114(7) -0.0004(6)

loop_
_atom_type_symbol
_atom_type_description
_atom_type_scat_dispersion_real
_atom_type_scat_dispersion_imag
_atom_type_scat_source
C C 0.0033 0.0016 'International Tables Vol C Tables 4.2.6.8 and 6.1.1.4'
H H 0.0000 0.0000 'International Tables Vol C Tables 4.2.6.8 and 6.1.1.4'
O O 0.0106 0.0060 'International Tables Vol C Tables 4.2.6.8 and 6.1.1.4'
S S 0.1246 0.1234 'International Tables Vol C Tables 4.2.6.8 and 6.1.1.4'

loop_
_geom_angle_atom_site_label_1
_geom_angle_atom_site_label_2
_geom_angle_atom_site_label_3
_geom_angle
_geom_angle_site_symmetry_1
_geom_angle_site_symmetry_3
_geom_angle_publ_flag
O3 S1 O4 118.46(7) . . ?
O3 S1 C1 106.78(6) . . ?
O3 S1 C14 107.57(6) . . ?
O4 S1 C1 108.25(6) . . ?
O4 S1 C14 108.76(7) . . ?
C14 S1 C1 106.42(6) . . ?
C6 O1 C5 111.78(10) . . ?
C10 O2 C13 117.27(11) . . ?
S1 C1 H1 108.8 . . ?
C2 C1 S1 107.68(9) . . ?
C2 C1 H1 108.8 . . ?
C6 C1 S1 113.16(9) . . ?
C6 C1 H1 108.8 . . ?
C6 C1 C2 109.67(11) . . ?
C1 C2 H2A 109.7 . . ?
C1 C2 H2B 109.7 . . ?
H2A C2 H2B 108.2 . . ?
C3 C2 C1 110.04(11) . . ?
C3 C2 H2A 109.7 . . ?
C3 C2 H2B 109.7 . . ?
C4 C3 C2 123.65(13) . . ?
C4 C3 C5 122.71(13) . . ?
C5 C3 C2 113.63(12) . . ?
C3 C4 H4A 120.0 . . ?
C3 C4 H4B 120.0 . . ?
H4A C4 H4B 120.0 . . ?
O1 C5 C3 110.68(11) . . ?
O1 C5 H5A 109.5 . . ?
O1 C5 H5B 109.5 . . ?
C3 C5 H5A 109.5 . . ?
C3 C5 H5B 109.5 . . ?
H5A C5 H5B 108.1 . . ?
O1 C6 C1 107.65(10) . . ?
O1 C6 H6 108.7 . . ?
O1 C6 C7 106.82(10) . . ?
C1 C6 H6 108.7 . . ?
C7 C6 C1 116.13(11) . . ?
C7 C6 H6 108.7 . . ?
C8 C7 C6 122.52(12) . . ?
C12 C7 C6 119.47(12) . . ?
C12 C7 C8 117.99(12) . . ?
C7 C8 H8 119.1 . . ?
C9 C8 C7 121.74(12) . . ?
C9 C8 H8 119.1 . . ?
C8 C9 H9 120.4 . . ?
C8 C9 C10 119.16(13) . . ?
C10 C9 H9 120.4 . . ?
O2 C10 C9 123.99(13) . . ?
O2 C10 C11 116.01(12) . . ?
C9 C10 C11 120.00(13) . . ?
C10 C11 H11 120.1 . . ?
C12 C11 C10 119.86(13) . . ?
C12 C11 H11 120.1 . . ?
C7 C12 H12 119.4 . . ?
C11 C12 C7 121.17(13) . . ?
C11 C12 H12 119.4 . . ?
O2 C13 H13A 109.5 . . ?
O2 C13 H13B 109.5 . . ?
O2 C13 H13C 109.5 . . ?
H13A C13 H13B 109.5 . . ?
H13A C13 H13C 109.5 . . ?
H13B C13 H13C 109.5 . . ?
C15 C14 S1 118.60(10) . . ?
C19 C14 S1 120.41(11) . . ?
C19 C14 C15 120.99(13) . . ?
C14 C15 H15 120.5 . . ?
C16 C15 C14 118.94(13) . . ?
C16 C15 H15 120.5 . . ?
C15 C16 H16 119.3 . . ?
C15 C16 C17 121.39(13) . . ?
C17 C16 H16 119.3 . . ?
C16 C17 C20 119.71(13) . . ?
C18 C17 C16 118.38(13) . . ?
C18 C17 C20 121.91(13) . . ?
C17 C18 H18 119.4 . . ?
C19 C18 C17 121.21(13) . . ?
C19 C18 H18 119.4 . . ?
C14 C19 C18 119.08(13) . . ?
C14 C19 H19 120.5 . . ?
C18 C19 H19 120.5 . . ?
C17 C20 H20A 109.5 . . ?
C17 C20 H20B 109.5 . . ?
C17 C20 H20C 109.5 . . ?
H20A C20 H20B 109.5 . . ?
H20A C20 H20C 109.5 . . ?
H20B C20 H20C 109.5 . . ?

loop_
_geom_bond_atom_site_label_1
_geom_bond_atom_site_label_2
_geom_bond_distance
_geom_bond_site_symmetry_2
_geom_bond_publ_flag
S1 O3 1.4395(11) . ?
S1 O4 1.4405(11) . ?
S1 C1 1.8008(13) . ?
S1 C14 1.7649(14) . ?
O1 C5 1.4395(16) . ?
O1 C6 1.4316(16) . ?
O2 C10 1.3723(16) . ?
O2 C13 1.4285(18) . ?
C1 H1 0.9800 . ?
C1 C2 1.5453(18) . ?
C1 C6 1.5400(17) . ?
C2 H2A 0.9700 . ?
C2 H2B 0.9700 . ?
C2 C3 1.5045(19) . ?
C3 C4 1.319(2) . ?
C3 C5 1.4939(19) . ?
C4 H4A 0.9300 . ?
C4 H4B 0.9300 . ?
C5 H5A 0.9700 . ?
C5 H5B 0.9700 . ?
C6 H6 0.9800 . ?
C6 C7 1.5054(18) . ?
C7 C8 1.3909(19) . ?
C7 C12 1.3901(18) . ?
C8 H8 0.9300 . ?
C8 C9 1.3866(19) . ?
C9 H9 0.9300 . ?
C9 C10 1.3886(19) . ?
C10 C11 1.390(2) . ?
C11 H11 0.9300 . ?
C11 C12 1.383(2) . ?
C12 H12 0.9300 . ?
C13 H13A 0.9600 . ?
C13 H13B 0.9600 . ?
C13 H13C 0.9600 . ?
C14 C15 1.3899(19) . ?
C14 C19 1.385(2) . ?
C15 H15 0.9300 . ?
C15 C16 1.3824(19) . ?
C16 H16 0.9300 . ?
C16 C17 1.394(2) . ?
C17 C18 1.390(2) . ?
C17 C20 1.5086(19) . ?
C18 H18 0.9300 . ?
C18 C19 1.388(2) . ?
C19 H19 0.9300 . ?
C20 H20A 0.9600 . ?
C20 H20B 0.9600 . ?
C20 H20C 0.9600 . ?

loop_
_geom_torsion_atom_site_label_1
_geom_torsion_atom_site_label_2
_geom_torsion_atom_site_label_3
_geom_torsion_atom_site_label_4
_geom_torsion
_geom_torsion_site_symmetry_1
_geom_torsion_site_symmetry_2
_geom_torsion_site_symmetry_3
_geom_torsion_site_symmetry_4
_geom_torsion_publ_flag
S1 C1 C2 C3 -175.13(9) . . . . ?
S1 C1 C6 O1 -179.57(8) . . . . ?
S1 C1 C6 C7 -59.95(14) . . . . ?
S1 C14 C15 C16 179.97(10) . . . . ?
S1 C14 C19 C18 -178.85(11) . . . . ?
O1 C6 C7 C8 69.45(15) . . . . ?
O1 C6 C7 C12 -109.19(13) . . . . ?
O2 C10 C11 C12 177.28(13) . . . . ?
O3 S1 C1 C2 -46.22(10) . . . . ?
O3 S1 C1 C6 -167.58(9) . . . . ?
O3 S1 C14 C15 -48.98(12) . . . . ?
O3 S1 C14 C19 130.59(12) . . . . ?
O4 S1 C1 C2 82.35(10) . . . . ?
O4 S1 C1 C6 -39.01(11) . . . . ?
O4 S1 C14 C15 -178.43(10) . . . . ?
O4 S1 C14 C19 1.15(13) . . . . ?
C1 S1 C14 C15 65.16(12) . . . . ?
C1 S1 C14 C19 -115.27(12) . . . . ?
C1 C2 C3 C4 -132.74(14) . . . . ?
C1 C2 C3 C5 48.10(15) . . . . ?
C1 C6 C7 C8 -50.63(17) . . . . ?
C1 C6 C7 C12 130.73(13) . . . . ?
C2 C1 C6 O1 60.19(13) . . . . ?
C2 C1 C6 C7 179.82(11) . . . . ?
C2 C3 C5 O1 -52.19(15) . . . . ?
C4 C3 C5 O1 128.64(14) . . . . ?
C5 O1 C6 C1 -65.94(13) . . . . ?
C5 O1 C6 C7 168.67(10) . . . . ?
C6 O1 C5 C3 61.82(14) . . . . ?
C6 C1 C2 C3 -51.62(14) . . . . ?
C6 C7 C8 C9 178.83(12) . . . . ?
C6 C7 C12 C11 -179.82(13) . . . . ?
C7 C8 C9 C10 0.9(2) . . . . ?
C8 C7 C12 C11 1.5(2) . . . . ?
C8 C9 C10 O2 -178.29(13) . . . . ?
C8 C9 C10 C11 1.8(2) . . . . ?
C9 C10 C11 C12 -2.9(2) . . . . ?
C10 C11 C12 C7 1.2(2) . . . . ?
C12 C7 C8 C9 -2.5(2) . . . . ?
C13 O2 C10 C9 11.0(2) . . . . ?
C13 O2 C10 C11 -169.13(13) . . . . ?
C14 S1 C1 C2 -160.90(9) . . . . ?
C14 S1 C1 C6 77.74(10) . . . . ?
C14 C15 C16 C17 -1.4(2) . . . . ?
C15 C14 C19 C18 0.7(2) . . . . ?
C15 C16 C17 C18 1.2(2) . . . . ?
C15 C16 C17 C20 -178.76(13) . . . . ?
C16 C17 C18 C19 0.0(2) . . . . ?
C17 C18 C19 C14 -0.9(2) . . . . ?
C19 C14 C15 C16 0.4(2) . . . . ?
C20 C17 C18 C19 179.90(13) . . . . ?
